data_4505777
loop_
_publ_author_name
'Ma, Bao-Qing'
'Zhang, Yuegang'
'Coppens, Philip'

_publ_section_title
;
 Structural Variation and Supramolecular Isomerism in
 theC-Methylcalix[4]resorcinarene/Bipyridine System
;
_journal_issue 1
_journal_name_full 'Crystal Growth &amp; Design'
_journal_page_first 7
_journal_page_last 13
_journal_paper_doi 10.1021/cg0155595
_journal_volume 2
_journal_year 2002
_chemical_formula_sum 'C52 H52 N4 O10'
_chemical_formula_weight 892.98
_chemical_name_systematic ?
_space_group_IT_number 2
_symmetry_cell_setting triclinic
_symmetry_space_group_name_Hall '-P 1'
_symmetry_space_group_name_H-M 'P -1'
_atom_sites_solution_hydrogens geom
_atom_sites_solution_primary direct
_atom_sites_solution_secondary difmap
_audit_creation_method SHELXL-97
_cell_angle_alpha 63.410(2)
_cell_angle_beta 84.946(4)
_cell_angle_gamma 75.216(3)
_cell_formula_units_Z 2
_cell_length_a 13.0965(11)
_cell_length_b 13.8019(13)
_cell_length_c 13.9915(12)
_cell_measurement_temperature 90(1)
_cell_volume 2185.7(3)
_computing_cell_refinement SMART
_computing_data_collection 'SMART CCD 1000'
_computing_data_reduction SAINT
_computing_molecular_graphics XP
_computing_publication_material XCIF
_computing_structure_refinement 'SHELXL-97 (Sheldrick, 1997)'
_computing_structure_solution 'SHELXS-97 (Sheldrick, 1990)'
_diffrn_ambient_temperature 90(1)
_diffrn_measured_fraction_theta_full 0.801
_diffrn_measured_fraction_theta_max 0.801
_diffrn_measurement_device_type 'SMART CCD 1000'
_diffrn_radiation_monochromator graphite
_diffrn_radiation_source 'fine-focus sealed tube'
_diffrn_radiation_type MoK\a
_diffrn_radiation_wavelength 0.71073
_diffrn_reflns_av_R_equivalents 0.0513
_diffrn_reflns_av_sigmaI/netI 0.0683
_diffrn_reflns_limit_h_max 14
_diffrn_reflns_limit_h_min -17
_diffrn_reflns_limit_k_max 19
_diffrn_reflns_limit_k_min -19
_diffrn_reflns_limit_l_max 17
_diffrn_reflns_limit_l_min -18
_diffrn_reflns_number 17993
_diffrn_reflns_theta_full 29.87
_diffrn_reflns_theta_max 29.87
_diffrn_reflns_theta_min 1.61
_exptl_absorpt_coefficient_mu 0.095
_exptl_crystal_colour yellow
_exptl_crystal_density_diffrn 1.357
_exptl_crystal_density_method 'not measured'
_exptl_crystal_description Prismatic
_exptl_crystal_F_000 944
_exptl_crystal_size_max 0.34
_exptl_crystal_size_mid 0.18
_exptl_crystal_size_min 0.14
_refine_diff_density_max 0.377
_refine_diff_density_min -0.319
_refine_diff_density_rms 0.079
_refine_ls_extinction_coef 0.0191(10)
_refine_ls_extinction_expression Fc^*^=kFc[1+0.001xFc^2^\l^3^/sin(2\q)]^-1/4^
_refine_ls_extinction_method SHELXL
_refine_ls_goodness_of_fit_ref 0.934
_refine_ls_hydrogen_treatment mixed
_refine_ls_matrix_type full
_refine_ls_number_parameters 804
_refine_ls_number_reflns 10097
_refine_ls_number_restraints 0
_refine_ls_restrained_S_all 0.934
_refine_ls_R_factor_all 0.0635
_refine_ls_R_factor_gt 0.0415
_refine_ls_shift/su_max 0.001
_refine_ls_shift/su_mean 0.000
_refine_ls_structure_factor_coef Fsqd
_refine_ls_weighting_details 'calc w=1/[\s^2^(Fo^2^)+(0.0498P)^2^+0.0000P] where P=(Fo^2^+2Fc^2^)/3'
_refine_ls_weighting_scheme calc
_refine_ls_wR_factor_gt 0.0914
_refine_ls_wR_factor_ref 0.1001
_reflns_number_gt 7142
_reflns_number_total 10097
_reflns_threshold_expression >2sigma(I)
_cod_data_source_file cg0155595_s1.cif
_cod_data_source_block Compound_3
_cod_depositor_comments
;
The following automatic conversions were performed:

'_symmetry_cell_setting' tag value 'Triclnic' was replaced with
'triclinic' value as specified in the replacement file
'/home/robertas/cod-tools/perl-scripts/inputs/replacement_values.lst'.

Automatic conversion script
Id: cif_fix_values 3143 2015-03-26 13:38:13Z robertas 
;
_cod_original_sg_symbol_H-M P-1
_cod_database_code 4505777

loop_
_symmetry_equiv_pos_as_xyz
'x, y, z'
'-x, -y, -z'

loop_
_atom_site_label
_atom_site_type_symbol
_atom_site_fract_x
_atom_site_fract_y
_atom_site_fract_z
_atom_site_U_iso_or_equiv
_atom_site_adp_type
_atom_site_occupancy
_atom_site_symmetry_multiplicity
_atom_site_calc_flag
O1 O 0.09581(8) 1.20229(8) 0.61256(8) 0.0162(2) Uani 1 1 d
O2 O 0.24896(8) 1.51603(8) 0.44879(8) 0.0155(2) Uani 1 1 d
H2 H 0.3050(15) 1.5451(15) 0.4225(15) 0.031(5) Uiso 1 1 d
O3 O 0.55456(8) 1.54388(9) 0.23722(8) 0.0152(2) Uani 1 1 d
H3 H 0.5793(16) 1.6036(17) 0.1957(16) 0.043(6) Uiso 1 1 d
O4 O 0.34432(9) 1.67131(9) -0.08104(8) 0.0196(3) Uani 1 1 d
H4 H 0.3970(16) 1.7046(16) -0.1110(15) 0.038(6) Uiso 1 1 d
O5 O 0.04904(8) 1.63435(8) 0.15141(9) 0.0166(2) Uani 1 1 d
H5 H 0.0895(17) 1.6728(18) 0.1042(17) 0.051(6) Uiso 1 1 d
O6 O -0.09517(8) 1.31495(9) 0.31176(8) 0.0157(2) Uani 1 1 d
H6 H -0.1416(17) 1.3639(17) 0.3306(16) 0.046(6) Uiso 1 1 d
O7 O -0.00513(8) 0.98632(9) 0.29928(8) 0.0153(2) Uani 1 1 d
H7 H -0.0307(15) 0.9292(16) 0.3383(15) 0.032(5) Uiso 1 1 d
O8 O 0.19251(8) 0.86278(8) 0.62611(8) 0.0146(2) Uani 1 1 d
H8 H 0.1601(15) 0.8069(16) 0.6479(15) 0.034(5) Uiso 1 1 d
O9 O -0.25120(9) 1.45514(9) 0.35908(9) 0.0187(2) Uani 1 1 d
H10 H -0.2557(17) 1.4609(18) 0.4215(18) 0.051(7) Uiso 1 1 d
H9 H -0.3174(19) 1.4704(18) 0.3321(18) 0.053(7) Uiso 1 1 d
O10 O 0.05481(10) 1.65996(10) 0.33637(10) 0.0241(3) Uani 1 1 d
H12 H 0.0521(18) 1.6495(19) 0.2758(18) 0.060(7) Uiso 1 1 d
H11 H 0.1157(17) 1.6129(17) 0.3747(16) 0.039(6) Uiso 1 1 d
C1 C 0.17493(11) 1.24982(11) 0.55261(11) 0.0117(3) Uani 1 1 d
C2 C 0.17529(12) 1.35987(12) 0.52746(12) 0.0134(3) Uani 1 1 d
H2A H 0.1179(13) 1.4050(13) 0.5522(12) 0.017(4) Uiso 1 1 d
C3 C 0.25666(11) 1.40595(11) 0.46778(11) 0.0120(3) Uani 1 1 d
C4 C 0.33898(11) 1.34555(11) 0.43074(11) 0.0108(3) Uani 1 1 d
C5 C 0.33554(11) 1.23468(12) 0.45890(11) 0.0113(3) Uani 1 1 d
H5A H 0.3934(12) 1.1905(12) 0.4349(12) 0.011(4) Uiso 1 1 d
C6 C 0.25633(11) 1.18382(11) 0.51919(11) 0.0114(3) Uani 1 1 d
C7 C 0.42966(11) 1.39527(12) 0.36728(11) 0.0112(3) Uani 1 1 d
H7A H 0.4473(12) 1.4412(12) 0.4003(12) 0.011(4) Uiso 1 1 d
C8 C 0.53014(12) 1.30449(12) 0.37485(12) 0.0141(3) Uani 1 1 d
H8C H 0.5191(13) 1.2610(14) 0.3385(13) 0.019(4) Uiso 1 1 d
C9 C 0.40103(11) 1.47416(11) 0.24905(11) 0.0117(3) Uani 1 1 d
C10 C 0.46878(11) 1.54281(12) 0.18732(11) 0.0124(3) Uani 1 1 d
C11 C 0.45050(12) 1.60763(12) 0.07756(12) 0.0144(3) Uani 1 1 d
H11A H 0.4980(13) 1.6518(14) 0.0373(13) 0.021(4) Uiso 1 1 d
C12 C 0.36422(12) 1.60711(12) 0.02650(11) 0.0143(3) Uani 1 1 d
C13 C 0.29329(11) 1.54086(12) 0.08521(11) 0.0124(3) Uani 1 1 d
C14 C 0.31456(11) 1.47614(11) 0.19526(11) 0.0118(3) Uani 1 1 d
H14A H 0.2664(12) 1.4266(13) 0.2384(12) 0.015(4) Uiso 1 1 d
C15 C 0.20135(11) 1.53895(12) 0.02578(11) 0.0127(3) Uani 1 1 d
H15A H 0.1634(12) 1.6208(13) -0.0206(12) 0.010(4) Uiso 1 1 d
C16 C 0.24456(13) 1.48684(13) -0.05136(12) 0.0159(3) Uani 1 1 d
H16C H 0.2913(13) 1.5311(13) -0.1041(13) 0.019(4) Uiso 1 1 d
H16B H 0.1855(14) 1.4820(14) -0.0868(13) 0.022(4) Uiso 1 1 d
H16A H 0.2899(13) 1.4090(15) -0.0112(13) 0.023(5) Uiso 1 1 d
C17 C 0.12148(11) 1.48081(11) 0.10214(11) 0.0116(3) Uani 1 1 d
C18 C 0.05254(11) 1.52986(11) 0.15916(11) 0.0125(3) Uani 1 1 d
C19 C -0.01792(11) 1.47394(12) 0.23059(11) 0.0128(3) Uani 1 1 d
H19A H -0.0648(13) 1.5091(13) 0.2711(12) 0.016(4) Uiso 1 1 d
C20 C -0.02279(11) 1.36883(11) 0.24402(11) 0.0118(3) Uani 1 1 d
C21 C 0.04471(11) 1.31564(11) 0.18927(11) 0.0111(3) Uani 1 1 d
C22 C 0.11517(11) 1.37404(12) 0.11992(11) 0.0119(3) Uani 1 1 d
H22A H 0.1634(12) 1.3383(13) 0.0804(12) 0.013(4) Uiso 1 1 d
C23 C 0.04174(12) 1.19860(11) 0.20715(11) 0.0117(3) Uani 1 1 d
H23A H -0.0337(13) 1.2009(12) 0.2007(12) 0.013(4) Uiso 1 1 d
C24 C 0.10325(13) 1.16554(13) 0.12264(12) 0.0151(3) Uani 1 1 d
H24C H 0.0975(12) 1.0896(14) 0.1374(12) 0.018(4) Uiso 1 1 d
H24B H 0.1818(14) 1.1632(13) 0.1278(13) 0.019(4) Uiso 1 1 d
H24A H 0.0753(13) 1.2204(13) 0.0491(13) 0.017(4) Uiso 1 1 d
C25 C 0.08167(11) 1.10912(11) 0.31947(11) 0.0112(3) Uani 1 1 d
C26 C 0.05700(11) 1.00423(11) 0.36180(11) 0.0114(3) Uani 1 1 d
C27 C 0.09381(11) 0.92146(12) 0.46328(11) 0.0125(3) Uani 1 1 d
H27A H 0.0720(12) 0.8490(13) 0.4940(12) 0.010(4) Uiso 1 1 d
C28 C 0.15584(11) 0.94186(11) 0.52529(11) 0.0119(3) Uani 1 1 d
C29 C 0.18286(11) 1.04566(11) 0.48580(11) 0.0105(3) Uani 1 1 d
C30 C 0.14444(11) 1.12618(11) 0.38382(11) 0.0112(3) Uani 1 1 d
H30A H 0.1619(12) 1.2006(12) 0.3552(11) 0.010(4) Uiso 1 1 d
C31 C 0.25830(11) 1.06182(11) 0.55207(11) 0.0106(3) Uani 1 1 d
H31A H 0.2360(12) 1.0310(12) 0.6286(12) 0.012(4) Uiso 1 1 d
C32 C 0.36974(12) 0.99179(12) 0.54809(12) 0.0137(3) Uani 1 1 d
H32C H 0.3898(13) 1.0135(14) 0.4742(14) 0.022(4) Uiso 1 1 d
H32B H 0.4233(13) 1.0021(13) 0.5859(12) 0.017(4) Uiso 1 1 d
H32A H 0.3673(13) 0.9091(14) 0.5819(13) 0.023(4) Uiso 1 1 d
C33 C 0.73658(13) 0.71489(13) 0.16241(13) 0.0193(3) Uani 1 1 d
H33A H 0.7723(14) 0.6417(15) 0.2144(14) 0.029(5) Uiso 1 1 d
C34 C 0.78454(13) 0.80353(13) 0.12939(13) 0.0182(3) Uani 1 1 d
H34A H 0.8527(14) 0.7906(14) 0.1603(13) 0.022(5) Uiso 1 1 d
C35 C 0.73256(12) 0.90923(12) 0.05348(11) 0.0140(3) Uani 1 1 d
C36 C 0.63536(13) 0.91835(13) 0.01249(12) 0.0169(3) Uani 1 1 d
H36A H 0.5973(13) 0.9866(14) -0.0398(13) 0.015(4) Uiso 1 1 d
C37 C 0.59330(13) 0.82516(13) 0.04996(12) 0.0184(3) Uani 1 1 d
H37A H 0.5235(14) 0.8295(13) 0.0240(13) 0.020(4) Uiso 1 1 d
C38 C 0.77628(12) 1.00907(12) 0.02076(12) 0.0148(3) Uani 1 1 d
C39 C 0.84382(13) 1.01449(13) 0.08903(13) 0.0186(3) Uani 1 1 d
H39A H 0.8671(13) 0.9539(14) 0.1556(14) 0.019(4) Uiso 1 1 d
C40 C 0.87738(13) 1.11200(13) 0.05818(13) 0.0206(3) Uani 1 1 d
H40A H 0.9223(14) 1.1187(14) 0.1087(13) 0.025(5) Uiso 1 1 d
C41 C 0.78449(14) 1.19735(14) -0.10108(13) 0.0241(4) Uani 1 1 d
H41A H 0.7648(14) 1.2618(15) -0.1673(15) 0.030(5) Uiso 1 1 d
C42 C 0.74628(14) 1.10375(14) -0.07618(13) 0.0223(4) Uani 1 1 d
H42A H 0.6973(14) 1.1102(14) -0.1262(14) 0.027(5) Uiso 1 1 d
C43 C 0.52474(13) 2.32932(13) -0.37450(12) 0.0176(3) Uani 1 1 d
H43A H 0.4738(14) 2.4005(14) -0.3922(13) 0.023(5) Uiso 1 1 d
C44 C 0.49291(12) 2.22968(13) -0.33569(12) 0.0160(3) Uani 1 1 d
H44A H 0.4183(13) 2.2311(12) -0.3281(11) 0.011(4) Uiso 1 1 d
C45 C 0.56861(12) 2.12901(12) -0.31040(11) 0.0136(3) Uani 1 1 d
C46 C 0.67404(12) 2.13596(13) -0.33024(12) 0.0168(3) Uani 1 1 d
H46A H 0.7336(13) 2.0675(14) -0.3141(13) 0.021(4) Uiso 1 1 d
C47 C 0.69856(13) 2.23937(13) -0.36891(13) 0.0190(3) Uani 1 1 d
H47A H 0.7715(14) 2.2419(14) -0.3796(13) 0.024(5) Uiso 1 1 d
C48 C 0.53901(12) 2.01931(12) -0.26327(11) 0.0132(3) Uani 1 1 d
C49 C 0.43715(12) 2.01023(13) -0.22653(12) 0.0169(3) Uani 1 1 d
H49A H 0.3842(13) 2.0739(14) -0.2313(13) 0.019(4) Uiso 1 1 d
C50 C 0.41258(13) 1.90675(13) -0.18429(12) 0.0184(3) Uani 1 1 d
H50A H 0.3395(13) 1.8996(13) -0.1601(12) 0.017(4) Uiso 1 1 d
C51 C 0.57965(13) 1.82077(13) -0.21015(12) 0.0165(3) Uani 1 1 d
H51A H 0.6306(14) 1.7506(15) -0.1997(13) 0.025(5) Uiso 1 1 d
C52 C 0.61103(12) 1.92072(12) -0.25381(12) 0.0146(3) Uani 1 1 d
H52A H 0.6825(13) 1.9211(12) -0.2792(12) 0.012(4) Uiso 1 1 d
N1 N 0.64160(10) 0.72447(10) 0.12474(10) 0.0170(3) Uani 1 1 d
N2 N 0.84964(10) 1.20270(11) -0.03563(10) 0.0197(3) Uani 1 1 d
N3 N 0.62608(10) 2.33570(10) -0.38940(10) 0.0186(3) Uani 1 1 d
N4 N 0.48148(10) 1.81232(11) -0.17540(10) 0.0176(3) Uani 1 1 d
H8B H 0.5493(12) 1.2516(13) 0.4490(13) 0.011(4) Uiso 1 1 d
H8A H 0.5899(13) 1.3389(13) 0.3395(13) 0.021(4) Uiso 1 1 d
H1 H 0.0480(16) 1.2534(16) 0.6268(15) 0.038(6) Uiso 1 1 d

loop_
_atom_site_aniso_label
_atom_site_aniso_U_11
_atom_site_aniso_U_22
_atom_site_aniso_U_33
_atom_site_aniso_U_23
_atom_site_aniso_U_13
_atom_site_aniso_U_12
O1 0.0150(6) 0.0124(5) 0.0228(6) -0.0088(5) 0.0087(4) -0.0068(4)
O2 0.0161(6) 0.0114(5) 0.0219(6) -0.0086(4) 0.0063(4) -0.0077(4)
O3 0.0149(6) 0.0164(5) 0.0152(5) -0.0047(5) 0.0007(4) -0.0098(4)
O4 0.0219(6) 0.0230(6) 0.0115(5) -0.0001(5) -0.0006(5) -0.0151(5)
O5 0.0195(6) 0.0116(5) 0.0205(6) -0.0069(5) 0.0052(5) -0.0085(4)
O6 0.0141(6) 0.0128(5) 0.0201(6) -0.0066(5) 0.0070(4) -0.0067(4)
O7 0.0179(6) 0.0143(5) 0.0160(5) -0.0057(5) 0.0006(4) -0.0097(5)
O8 0.0174(6) 0.0110(5) 0.0131(5) -0.0012(4) -0.0010(4) -0.0070(4)
O9 0.0161(6) 0.0215(6) 0.0198(6) -0.0107(5) 0.0022(5) -0.0042(5)
O10 0.0219(7) 0.0262(7) 0.0241(7) -0.0151(6) 0.0010(5) 0.0017(5)
C1 0.0115(7) 0.0118(7) 0.0115(7) -0.0036(6) 0.0010(6) -0.0056(6)
C2 0.0124(8) 0.0120(7) 0.0159(8) -0.0070(6) 0.0024(6) -0.0022(6)
C3 0.0153(8) 0.0096(7) 0.0119(7) -0.0039(6) -0.0013(6) -0.0053(6)
C4 0.0128(7) 0.0106(7) 0.0090(7) -0.0029(6) -0.0003(5) -0.0052(6)
C5 0.0119(7) 0.0116(7) 0.0103(7) -0.0050(6) -0.0004(6) -0.0023(6)
C6 0.0139(8) 0.0100(7) 0.0103(7) -0.0039(6) -0.0005(6) -0.0040(6)
C7 0.0114(7) 0.0114(7) 0.0123(7) -0.0056(6) 0.0013(5) -0.0048(6)
C8 0.0136(8) 0.0124(7) 0.0160(8) -0.0055(7) 0.0019(6) -0.0045(6)
C9 0.0120(7) 0.0102(7) 0.0132(7) -0.0057(6) 0.0027(6) -0.0029(6)
C10 0.0100(7) 0.0126(7) 0.0161(8) -0.0070(6) 0.0003(6) -0.0040(6)
C11 0.0136(8) 0.0147(7) 0.0167(8) -0.0060(6) 0.0038(6) -0.0093(6)
C12 0.0165(8) 0.0130(7) 0.0116(7) -0.0030(6) 0.0013(6) -0.0056(6)
C13 0.0124(7) 0.0118(7) 0.0137(7) -0.0055(6) 0.0016(6) -0.0048(6)
C14 0.0114(7) 0.0099(7) 0.0151(7) -0.0060(6) 0.0030(6) -0.0044(6)
C15 0.0127(8) 0.0116(7) 0.0124(7) -0.0030(6) -0.0002(6) -0.0049(6)
C16 0.0179(8) 0.0190(8) 0.0143(8) -0.0076(7) 0.0033(6) -0.0106(7)
C17 0.0120(7) 0.0107(7) 0.0105(7) -0.0020(6) -0.0015(5) -0.0042(6)
C18 0.0128(7) 0.0090(7) 0.0147(7) -0.0028(6) -0.0033(6) -0.0042(6)
C19 0.0123(8) 0.0110(7) 0.0146(7) -0.0052(6) -0.0001(6) -0.0027(6)
C20 0.0095(7) 0.0112(7) 0.0123(7) -0.0014(6) -0.0009(5) -0.0052(6)
C21 0.0104(7) 0.0104(7) 0.0111(7) -0.0028(6) -0.0016(5) -0.0035(6)
C22 0.0115(7) 0.0129(7) 0.0111(7) -0.0048(6) 0.0000(6) -0.0036(6)
C23 0.0106(8) 0.0108(7) 0.0144(7) -0.0052(6) 0.0005(6) -0.0045(6)
C24 0.0186(9) 0.0141(8) 0.0146(8) -0.0070(7) 0.0013(6) -0.0063(6)
C25 0.0096(7) 0.0118(7) 0.0132(7) -0.0067(6) 0.0035(6) -0.0030(6)
C26 0.0088(7) 0.0134(7) 0.0160(7) -0.0098(6) 0.0029(6) -0.0039(6)
C27 0.0126(8) 0.0100(7) 0.0157(7) -0.0058(6) 0.0051(6) -0.0057(6)
C28 0.0104(7) 0.0107(7) 0.0126(7) -0.0044(6) 0.0023(6) -0.0014(6)
C29 0.0075(7) 0.0116(7) 0.0141(7) -0.0072(6) 0.0034(5) -0.0033(5)
C30 0.0088(7) 0.0097(7) 0.0162(7) -0.0066(6) 0.0045(6) -0.0038(5)
C31 0.0106(7) 0.0098(7) 0.0119(7) -0.0046(6) 0.0014(5) -0.0038(5)
C32 0.0119(8) 0.0127(7) 0.0154(8) -0.0053(6) -0.0003(6) -0.0028(6)
C33 0.0175(8) 0.0146(8) 0.0222(9) -0.0045(7) 0.0002(7) -0.0046(6)
C34 0.0142(8) 0.0181(8) 0.0224(8) -0.0084(7) 0.0007(6) -0.0050(6)
C35 0.0173(8) 0.0153(7) 0.0133(7) -0.0087(6) 0.0050(6) -0.0073(6)
C36 0.0213(9) 0.0149(8) 0.0136(8) -0.0048(7) -0.0021(6) -0.0049(7)
C37 0.0198(9) 0.0208(8) 0.0185(8) -0.0103(7) 0.0000(6) -0.0080(7)
C38 0.0157(8) 0.0147(7) 0.0161(8) -0.0080(6) 0.0041(6) -0.0063(6)
C39 0.0189(9) 0.0158(8) 0.0193(8) -0.0044(7) -0.0016(7) -0.0068(7)
C40 0.0196(9) 0.0204(8) 0.0238(9) -0.0089(7) -0.0013(7) -0.0089(7)
C41 0.0338(10) 0.0181(8) 0.0184(9) -0.0024(7) -0.0025(7) -0.0127(8)
C42 0.0286(10) 0.0238(9) 0.0174(8) -0.0072(7) -0.0027(7) -0.0137(7)
C43 0.0209(9) 0.0156(8) 0.0175(8) -0.0086(7) 0.0030(6) -0.0051(7)
C44 0.0160(8) 0.0191(8) 0.0156(8) -0.0096(6) 0.0031(6) -0.0059(6)
C45 0.0168(8) 0.0159(7) 0.0106(7) -0.0068(6) 0.0025(6) -0.0068(6)
C46 0.0150(8) 0.0169(8) 0.0180(8) -0.0072(7) 0.0012(6) -0.0040(6)
C47 0.0172(9) 0.0198(8) 0.0217(8) -0.0087(7) 0.0050(7) -0.0094(7)
C48 0.0174(8) 0.0161(7) 0.0079(7) -0.0054(6) 0.0016(6) -0.0073(6)
C49 0.0168(8) 0.0191(8) 0.0159(8) -0.0090(7) 0.0040(6) -0.0052(7)
C50 0.0184(9) 0.0234(8) 0.0167(8) -0.0100(7) 0.0063(6) -0.0104(7)
C51 0.0185(8) 0.0165(8) 0.0138(8) -0.0059(6) 0.0000(6) -0.0043(6)
C52 0.0132(8) 0.0169(8) 0.0145(8) -0.0071(6) 0.0016(6) -0.0051(6)
N1 0.0172(7) 0.0165(7) 0.0199(7) -0.0088(6) 0.0031(5) -0.0076(5)
N2 0.0217(7) 0.0169(7) 0.0225(7) -0.0084(6) 0.0018(6) -0.0088(6)
N3 0.0215(7) 0.0177(7) 0.0200(7) -0.0100(6) 0.0053(6) -0.0087(6)
N4 0.0216(7) 0.0193(7) 0.0129(6) -0.0056(5) 0.0032(5) -0.0101(6)

loop_
_atom_type_symbol
_atom_type_description
_atom_type_scat_dispersion_real
_atom_type_scat_dispersion_imag
_atom_type_scat_source
C C 0.0033 0.0016 'International Tables Vol C Tables 4.2.6.8 and 6.1.1.4'
H H 0.0000 0.0000 'International Tables Vol C Tables 4.2.6.8 and 6.1.1.4'
N N 0.0061 0.0033 'International Tables Vol C Tables 4.2.6.8 and 6.1.1.4'
O O 0.0106 0.0060 'International Tables Vol C Tables 4.2.6.8 and 6.1.1.4'

loop_
_geom_angle_atom_site_label_1
_geom_angle_atom_site_label_2
_geom_angle_atom_site_label_3
_geom_angle
O1 C1 C2 120.92(12)
O1 C1 C6 118.23(12)
C2 C1 C6 120.84(12)
C3 C2 C1 120.03(13)
C2 C3 O2 114.71(12)
C2 C3 C4 122.02(13)
O2 C3 C4 123.27(12)
C3 C4 C5 115.81(12)
C3 C4 C7 122.03(12)
C5 C4 C7 122.12(12)
C6 C5 C4 124.64(13)
C5 C6 C1 116.64(12)
C5 C6 C31 122.89(12)
C1 C6 C31 120.42(12)
C9 C7 C4 113.82(12)
C9 C7 C8 108.83(11)
C4 C7 C8 112.31(11)
C14 C9 C10 117.02(13)
C14 C9 C7 123.45(12)
C10 C9 C7 119.33(13)
O3 C10 C11 120.27(12)
O3 C10 C9 118.92(12)
C11 C10 C9 120.81(13)
C12 C11 C10 120.70(12)
O4 C12 C11 121.49(12)
O4 C12 C13 117.95(13)
C11 C12 C13 120.55(13)
C14 C13 C12 117.18(13)
C14 C13 C15 123.57(12)
C12 C13 C15 119.18(12)
C13 C14 C9 123.73(12)
C17 C15 C13 112.40(12)
C17 C15 C16 112.28(11)
C13 C15 C16 109.90(12)
C18 C17 C22 116.50(12)
C18 C17 C15 122.08(12)
C22 C17 C15 121.41(12)
O5 C18 C17 123.82(12)
O5 C18 C19 115.10(12)
C17 C18 C19 121.07(13)
C20 C19 C18 120.35(13)
O6 C20 C19 120.52(12)
O6 C20 C21 118.54(12)
C19 C20 C21 120.94(12)
C20 C21 C22 116.68(12)
C20 C21 C23 120.78(12)
C22 C21 C23 122.53(12)
C21 C22 C17 124.43(13)
C21 C23 C25 112.48(11)
C21 C23 C24 112.60(11)
C25 C23 C24 109.74(12)
C30 C25 C26 117.12(13)
C30 C25 C23 122.41(12)
C26 C25 C23 120.47(12)
O7 C26 C27 121.08(12)
O7 C26 C25 117.75(12)
C27 C26 C25 121.17(13)
C26 C27 C28 120.02(12)
O8 C28 C27 121.65(12)
O8 C28 C29 117.66(13)
C27 C28 C29 120.69(13)
C30 C29 C28 117.45(13)
C30 C29 C31 123.13(12)
C28 C29 C31 119.27(12)
C29 C30 C25 123.55(12)
C6 C31 C29 114.16(12)
C6 C31 C32 112.66(11)
C29 C31 C32 107.78(11)
N1 C33 C34 123.61(15)
C33 C34 C35 119.38(15)
C36 C35 C34 116.91(13)
C36 C35 C38 121.21(13)
C34 C35 C38 121.83(14)
C37 C36 C35 119.86(15)
N1 C37 C36 123.35(15)
C42 C38 C39 116.98(13)
C42 C38 C35 121.64(14)
C39 C38 C35 121.26(13)
C40 C39 C38 119.40(15)
N2 C40 C39 123.71(15)
N2 C41 C42 123.31(15)
C41 C42 C38 119.82(15)
N3 C43 C44 123.77(15)
C43 C44 C45 119.77(14)
C44 C45 C46 116.59(13)
C44 C45 C48 121.80(13)
C46 C45 C48 121.61(13)
C47 C46 C45 119.61(14)
N3 C47 C46 123.75(15)
C52 C48 C49 116.60(13)
C52 C48 C45 121.99(13)
C49 C48 C45 121.41(13)
C50 C49 C48 119.55(14)
N4 C50 C49 123.87(14)
N4 C51 C52 123.38(14)
C51 C52 C48 119.94(14)
C37 N1 C33 116.85(13)
C41 N2 C40 116.77(13)
C43 N3 C47 116.42(13)
C50 N4 C51 116.66(13)

loop_
_geom_bond_atom_site_label_1
_geom_bond_atom_site_label_2
_geom_bond_distance
O1 C1 1.3816(16)
O2 C3 1.3980(16)
O3 C10 1.3805(17)
O4 C12 1.3692(18)
O5 C18 1.3861(16)
O6 C20 1.3858(16)
O7 C26 1.3820(17)
O8 C28 1.3730(17)
C1 C2 1.3985(19)
C1 C6 1.4081(19)
C2 C3 1.3968(19)
C3 C4 1.398(2)
C4 C5 1.4110(19)
C4 C7 1.5345(18)
C5 C6 1.4028(19)
C6 C31 1.5277(18)
C7 C9 1.533(2)
C7 C8 1.542(2)
C9 C14 1.402(2)
C9 C10 1.4115(18)
C10 C11 1.393(2)
C11 C12 1.392(2)
C12 C13 1.4143(19)
C13 C14 1.401(2)
C13 C15 1.534(2)
C15 C17 1.5308(19)
C15 C16 1.543(2)
C17 C18 1.398(2)
C17 C22 1.4039(19)
C18 C19 1.3988(19)
C19 C20 1.3946(19)
C20 C21 1.400(2)
C21 C22 1.4014(18)
C21 C23 1.5305(19)
C23 C25 1.532(2)
C23 C24 1.544(2)
C25 C30 1.400(2)
C25 C26 1.4101(18)
C26 C27 1.393(2)
C27 C28 1.397(2)
C28 C29 1.4138(19)
C29 C30 1.395(2)
C29 C31 1.5313(19)
C31 C32 1.543(2)
C33 N1 1.346(2)
C33 C34 1.393(2)
C34 C35 1.398(2)
C35 C36 1.396(2)
C35 C38 1.4926(19)
C36 C37 1.393(2)
C37 N1 1.339(2)
C38 C42 1.395(2)
C38 C39 1.395(2)
C39 C40 1.393(2)
C40 N2 1.343(2)
C41 N2 1.343(2)
C41 C42 1.392(2)
C43 N3 1.344(2)
C43 C44 1.394(2)
C44 C45 1.399(2)
C45 C46 1.403(2)
C45 C48 1.4960(19)
C46 C47 1.395(2)
C47 N3 1.347(2)
C48 C52 1.402(2)
C48 C49 1.402(2)
C49 C50 1.392(2)
C50 N4 1.343(2)
C51 N4 1.3485(19)
C51 C52 1.391(2)
